data_2013250
loop_
_publ_author_name
'Fronczek, Frank R.'
'Girald\'es, Jos\'e'
'McLaughlin, Mark L.'

_publ_section_title
;
 Disordered <i>syn</i>--<i>anti</i> hydrogen-bonded chains in
 3-(ferrocenylcarbonyl)propionic acid
;
_journal_issue 5
_journal_name_full 'Acta Crystallographica Section C'
_journal_page_first m159
_journal_page_last m161
_journal_paper_doi 10.1107/S0108270103006309
_journal_volume 59
_journal_year 2003
_chemical_formula_iupac '[Fe (C5 H5) (C9 H9 O3)]'
_chemical_formula_moiety 'C14 H14 Fe O3'
_chemical_formula_sum 'C14 H14 Fe O3'
_chemical_formula_weight 286.10
_chemical_name_systematic
;
3-carboxy-1-oxopropylferrocene
;
_space_group_IT_number 14
_symmetry_cell_setting monoclinic
_symmetry_space_group_name_Hall '-P 2yn'
_symmetry_space_group_name_H-M 'P 1 21/n 1'
_atom_sites_solution_hydrogens geom
_atom_sites_solution_primary direct
_atom_sites_solution_secondary difmap
_cell_angle_alpha 90
_cell_angle_beta 100.433(10)
_cell_angle_gamma 90
_cell_formula_units_Z 4
_cell_length_a 5.673(2)
_cell_length_b 26.892(6)
_cell_length_c 7.764(2)
_cell_measurement_reflns_used 2661
_cell_measurement_temperature 120
_cell_measurement_theta_max 27.5
_cell_measurement_theta_min 2.5
_cell_volume 1164.9(6)
_computing_cell_refinement 'DENZO and SCALEPACK'
_computing_data_collection 'COLLECT (Nonius, 2000)'
_computing_data_reduction 'DENZO and SCALEPACK (Otwinowski & Minor, 1997)'
_computing_molecular_graphics 'ORTEP-3 (Farrugia, 1997)'
_computing_publication_material 'PLATON (Spek, 2002)'
_computing_structure_refinement 'SHELXL97 (Sheldrick, 1997)'
_computing_structure_solution 'SIR97 (Altomare et al., 1999)'
_diffrn_ambient_temperature 120
_diffrn_measured_fraction_theta_full 0.996
_diffrn_measured_fraction_theta_max 0.996
_diffrn_measurement_device 'Nonius KappaCCD (fitted with an Oxford Cryosystems Cryostream cooler)'
_diffrn_measurement_method '\w scans with \k offsets'
_diffrn_radiation_monochromator graphite
_diffrn_radiation_source 'fine-focus sealed tube'
_diffrn_radiation_type MoK\a
_diffrn_radiation_wavelength 0.71073
_diffrn_reflns_av_R_equivalents 0.025
_diffrn_reflns_av_sigmaI/netI 0.0536
_diffrn_reflns_limit_h_max 7
_diffrn_reflns_limit_h_min -7
_diffrn_reflns_limit_k_max 34
_diffrn_reflns_limit_k_min -34
_diffrn_reflns_limit_l_max 10
_diffrn_reflns_limit_l_min -10
_diffrn_reflns_number 13367
_diffrn_reflns_theta_full 27.5
_diffrn_reflns_theta_max 27.5
_diffrn_reflns_theta_min 3.0
_diffrn_standards_decay_% <1
_diffrn_standards_number 0
_exptl_absorpt_coefficient_mu 1.290
_exptl_absorpt_correction_T_max 0.914
_exptl_absorpt_correction_T_min 0.804
_exptl_absorpt_correction_type multi-scan
_exptl_absorpt_process_details '(HKL SCALEPACK; Otwinowski & Minor, 1997)'
_exptl_crystal_colour orange
_exptl_crystal_density_diffrn 1.631
_exptl_crystal_density_method 'not measured'
_exptl_crystal_description prism
_exptl_crystal_F_000 592
_exptl_crystal_size_max 0.20
_exptl_crystal_size_mid 0.13
_exptl_crystal_size_min 0.07
_refine_diff_density_max 0.39
_refine_diff_density_min -0.33
_refine_ls_extinction_coef 0.0019(5)
_refine_ls_extinction_expression Fc^*^=kFc[1+0.001xFc^2^\l^3^/sin(2\q)]^-1/4^
_refine_ls_extinction_method SHELXL97
_refine_ls_goodness_of_fit_ref 1.024
_refine_ls_hydrogen_treatment constr
_refine_ls_matrix_type full
_refine_ls_number_parameters 166
_refine_ls_number_reflns 2673
_refine_ls_number_restraints 0
_refine_ls_restrained_S_all 1.024
_refine_ls_R_factor_all 0.062
_refine_ls_R_factor_gt 0.037
_refine_ls_shift/su_max 0.001
_refine_ls_shift/su_mean 0.000
_refine_ls_structure_factor_coef Fsqd
_refine_ls_weighting_details 'calc w = 1/[\s^2^(Fo^2^)+(0.0150P)^2^+1.1438P] where P = (Fo^2^+2Fc^2^)/3'
_refine_ls_weighting_scheme calc
_refine_ls_wR_factor_gt 0.064
_refine_ls_wR_factor_ref 0.073
_reflns_number_gt 2059
_reflns_number_total 2673
_reflns_threshold_expression I>2\s(I)
_cod_data_source_file de1207.cif
_cod_data_source_block I
_cod_depositor_comments
;
The following automatic conversions were performed:
'_symmetry_cell_setting' value 'Monoclinic' changed to 'monoclinic'
according to '/home/saulius/struct/CIF-dictionaries/cif_core.dic'
dictionary named 'cif_core.dic' version 2.4.1 from 2010-06-29.

Automatic conversion script
Id: cif_fix_enum 1527 2010-12-29 10:47:43Z saulius 

The following automatic conversions were performed:

'_symmetry_cell_setting' value 'Monoclinic' changed to 'monoclinic'
according to /home/saulius/struct/CIF-dictionaries/cif_core.dic
dictionary named 'cif_core.dic' version 2.4.1 from 2010-06-29.

Automatic conversion script
Id: cif_fix_values 1715 2011-07-08 13:25:40Z adriana 
;
_cod_original_sg_symbol_H-M 'P 21/n'
_cod_database_code 2013250
_cod_database_fobs_code 2013250

loop_
_symmetry_equiv_pos_as_xyz
'x, y, z'
'-x+1/2, y+1/2, -z+1/2'
'-x, -y, -z'
'x-1/2, -y-1/2, z-1/2'

loop_
_atom_site_label
_atom_site_fract_x
_atom_site_fract_y
_atom_site_fract_z
_atom_site_U_iso_or_equiv
_atom_site_adp_type
_atom_site_calc_flag
_atom_site_refinement_flags
_atom_site_occupancy
_atom_site_disorder_assembly
_atom_site_disorder_group
_atom_site_type_symbol
Fe1 0.54330(5) 0.334308(12) 0.70899(4) 0.01418(11) Uani d . 1 . . Fe
O1 0.1573(3) 0.37150(6) 0.2794(2) 0.0218(4) Uani d . 1 . . O
O2 -0.0120(3) 0.49756(6) 0.1697(2) 0.0226(4) Uani d . 1 . . O
H2O 0.0118 0.4967 0.0661 0.034 Uiso calc PR 0.50 . . H
O3 0.1794(3) 0.47965(6) 0.4363(2) 0.0224(4) Uani d . 1 . . O
H3O 0.0587 0.4944 0.4601 0.034 Uiso calc PR 0.50 . . H
C1 0.4930(4) 0.33179(9) 0.4433(3) 0.0151(5) Uani d . 1 . . C
C2 0.3736(4) 0.29077(8) 0.5086(3) 0.0176(5) Uani d . 1 . . C
H2 0.2067 0.2839 0.4813 0.021 Uiso calc R 1 . . H
C3 0.5467(4) 0.26217(9) 0.6208(3) 0.0192(5) Uani d . 1 . . C
H3 0.5161 0.2329 0.6817 0.023 Uiso calc R 1 . . H
C4 0.7750(4) 0.28488(9) 0.6267(3) 0.0193(5) Uani d . 1 . . C
H4 0.9227 0.2734 0.6922 0.023 Uiso calc R 1 . . H
C5 0.7439(4) 0.32771(9) 0.5176(3) 0.0173(5) Uani d . 1 . . C
H5 0.8669 0.3497 0.4974 0.021 Uiso calc R 1 . . H
C6 0.3717(4) 0.37340(9) 0.3403(3) 0.0160(5) Uani d . 1 . . C
C7 0.5189(4) 0.41877(9) 0.3153(3) 0.0182(5) Uani d . 1 . . C
H7A 0.6572 0.4085 0.2620 0.022 Uiso calc R 1 . . H
H7B 0.5824 0.4336 0.4311 0.022 Uiso calc R 1 . . H
C8 0.3741(4) 0.45786(9) 0.1991(3) 0.0191(5) Uani d . 1 . . C
H8A 0.4823 0.4855 0.1809 0.023 Uiso calc R 1 . . H
H8B 0.3124 0.4429 0.0833 0.023 Uiso calc R 1 . . H
C9 0.1673(4) 0.47871(9) 0.2713(3) 0.0190(5) Uani d . 1 . . C
C10 0.4095(4) 0.40089(9) 0.7748(3) 0.0233(6) Uani d . 1 . . C
H10 0.3385 0.4257 0.6949 0.028 Uiso calc R 1 . . H
C11 0.2885(4) 0.36111(10) 0.8404(3) 0.0267(6) Uani d . 1 . . C
H11 0.1213 0.3546 0.8129 0.032 Uiso calc R 1 . . H
C12 0.4600(5) 0.33267(9) 0.9542(3) 0.0244(6) Uani d . 1 . . C
H12 0.4283 0.3036 1.0159 0.029 Uiso calc R 1 . . H
C13 0.6871(4) 0.35507(9) 0.9600(3) 0.0221(5) Uani d . 1 . . C
H13 0.8346 0.3438 1.0266 0.027 Uiso calc R 1 . . H
C14 0.6553(4) 0.39696(9) 0.8495(3) 0.0221(6) Uani d . 1 . . C
H14 0.7783 0.4189 0.8287 0.027 Uiso calc R 1 . . H

loop_
_atom_site_aniso_label
_atom_site_aniso_U_11
_atom_site_aniso_U_22
_atom_site_aniso_U_33
_atom_site_aniso_U_12
_atom_site_aniso_U_13
_atom_site_aniso_U_23
Fe1 0.01359(17) 0.01571(18) 0.01326(18) 0.00013(14) 0.00252(12) -0.00178(15)
O1 0.0167(9) 0.0283(10) 0.0188(9) -0.0002(7) -0.0007(7) 0.0016(7)
O2 0.0229(9) 0.0256(10) 0.0191(9) 0.0071(7) 0.0030(7) 0.0054(8)
O3 0.0248(9) 0.0279(10) 0.0149(9) 0.0103(8) 0.0046(7) 0.0000(7)
C1 0.0170(11) 0.0180(12) 0.0107(11) 0.0013(10) 0.0033(9) -0.0028(10)
C2 0.0182(12) 0.0198(13) 0.0147(12) -0.0026(10) 0.0023(10) -0.0055(10)
C3 0.0262(13) 0.0159(13) 0.0155(12) -0.0001(10) 0.0042(10) -0.0044(10)
C4 0.0171(12) 0.0216(13) 0.0193(13) 0.0052(10) 0.0032(10) -0.0024(10)
C5 0.0165(11) 0.0202(13) 0.0165(12) 0.0015(10) 0.0062(9) -0.0024(10)
C6 0.0187(12) 0.0203(13) 0.0101(12) 0.0010(10) 0.0052(10) -0.0029(9)
C7 0.0192(12) 0.0203(13) 0.0159(13) 0.0023(10) 0.0053(10) -0.0013(10)
C8 0.0242(13) 0.0183(13) 0.0164(13) 0.0023(10) 0.0080(10) 0.0016(10)
C9 0.0207(13) 0.0134(12) 0.0234(14) -0.0009(10) 0.0049(10) 0.0001(10)
C10 0.0324(15) 0.0215(13) 0.0155(13) 0.0122(11) 0.0034(11) -0.0037(10)
C11 0.0163(12) 0.0401(17) 0.0252(14) -0.0033(11) 0.0076(11) -0.0157(12)
C12 0.0403(15) 0.0185(13) 0.0186(13) -0.0044(12) 0.0166(11) -0.0023(11)
C13 0.0236(13) 0.0268(14) 0.0135(12) 0.0049(11) -0.0032(10) -0.0054(11)
C14 0.0256(13) 0.0196(13) 0.0228(14) -0.0064(10) 0.0091(11) -0.0089(11)

loop_
_atom_type_symbol
_atom_type_description
_atom_type_scat_dispersion_real
_atom_type_scat_dispersion_imag
_atom_type_scat_source
C C 0.0033 0.0016 'International Tables Vol C Tables 4.2.6.8 and 6.1.1.4'
H H 0.0000 0.0000 'International Tables Vol C Tables 4.2.6.8 and 6.1.1.4'
Fe Fe 0.3463 0.8444 'International Tables Vol C Tables 4.2.6.8 and 6.1.1.4'
O O 0.0106 0.0060 'International Tables Vol C Tables 4.2.6.8 and 6.1.1.4'

loop_
_geom_angle_atom_site_label_1
_geom_angle_atom_site_label_2
_geom_angle_atom_site_label_3
_geom_angle
_geom_angle_publ_flag
C1 Fe1 C5 41.46(9) ?
C1 Fe1 C2 41.22(9) ?
C5 Fe1 C2 69.10(9) ?
C1 Fe1 C12 158.68(10) ?
C5 Fe1 C12 158.75(10) ?
C2 Fe1 C12 122.70(10) ?
C1 Fe1 C14 122.83(10) ?
C5 Fe1 C14 107.49(10) ?
C2 Fe1 C14 159.44(10) ?
C12 Fe1 C14 67.83(10) ?
C1 Fe1 C10 107.01(9) ?
C5 Fe1 C10 122.70(10) ?
C2 Fe1 C10 123.14(10) ?
C12 Fe1 C10 68.12(10) ?
C14 Fe1 C10 40.44(10) ?
C1 Fe1 C11 122.42(10) ?
C5 Fe1 C11 158.98(10) ?
C2 Fe1 C11 107.66(10) ?
C12 Fe1 C11 40.48(10) ?
C14 Fe1 C11 67.84(10) ?
C10 Fe1 C11 40.48(10) ?
C1 Fe1 C13 158.93(10) ?
C5 Fe1 C13 122.61(10) ?
C2 Fe1 C13 158.69(10) ?
C12 Fe1 C13 40.47(10) ?
C14 Fe1 C13 40.22(10) ?
C10 Fe1 C13 68.02(10) ?
C11 Fe1 C13 67.99(10) ?
C1 Fe1 C4 69.03(9) ?
C5 Fe1 C4 40.69(9) ?
C2 Fe1 C4 68.39(9) ?
C12 Fe1 C4 123.07(10) ?
C14 Fe1 C4 123.06(10) ?
C10 Fe1 C4 158.88(10) ?
C11 Fe1 C4 159.12(11) ?
C13 Fe1 C4 107.81(10) ?
C1 Fe1 C3 68.84(9) ?
C5 Fe1 C3 68.59(9) ?
C2 Fe1 C3 40.39(9) ?
C12 Fe1 C3 107.89(10) ?
C14 Fe1 C3 158.94(10) ?
C10 Fe1 C3 159.13(10) ?
C11 Fe1 C3 123.23(10) ?
C13 Fe1 C3 123.16(10) ?
C4 Fe1 C3 40.58(9) ?
C9 O2 H2O 109.5 ?
C9 O3 H3O 109.5 ?
C2 C1 C5 107.2(2) ?
C2 C1 C6 124.9(2) ?
C5 C1 C6 127.4(2) ?
C2 C1 Fe1 69.83(12) ?
C5 C1 Fe1 69.43(12) ?
C6 C1 Fe1 119.47(15) ?
C3 C2 C1 108.4(2) ?
C3 C2 Fe1 70.37(13) ?
C1 C2 Fe1 68.95(12) ?
C3 C2 H2 125.8 ?
C1 C2 H2 125.8 ?
Fe1 C2 H2 126.4 ?
C2 C3 C4 108.2(2) ?
C2 C3 Fe1 69.24(13) ?
C4 C3 Fe1 69.43(13) ?
C2 C3 H3 125.9 ?
C4 C3 H3 125.9 ?
Fe1 C3 H3 127.0 ?
C5 C4 C3 108.3(2) ?
C5 C4 Fe1 69.09(13) ?
C3 C4 Fe1 69.99(13) ?
C5 C4 H4 125.8 ?
C3 C4 H4 125.8 ?
Fe1 C4 H4 126.7 ?
C4 C5 C1 107.9(2) ?
C4 C5 Fe1 70.22(13) ?
C1 C5 Fe1 69.11(12) ?
C4 C5 H5 126.0 ?
C1 C5 H5 126.0 ?
Fe1 C5 H5 126.2 ?
O1 C6 C1 120.9(2) ?
O1 C6 C7 121.2(2) ?
C1 C6 C7 117.96(19) ?
C6 C7 C8 112.43(19) ?
C6 C7 H7A 109.1 ?
C8 C7 H7A 109.1 ?
C6 C7 H7B 109.1 ?
C8 C7 H7B 109.1 ?
H7A C7 H7B 107.8 ?
C9 C8 C7 114.30(19) ?
C9 C8 H8A 108.7 ?
C7 C8 H8A 108.7 ?
C9 C8 H8B 108.7 ?
C7 C8 H8B 108.7 ?
H8A C8 H8B 107.6 ?
O3 C9 O2 120.5(2) y
O3 C9 C8 118.8(2) y
O2 C9 C8 120.6(2) y
C14 C10 C11 107.6(2) ?
C14 C10 Fe1 69.77(13) ?
C11 C10 Fe1 69.77(14) ?
C14 C10 H10 126.2 ?
C11 C10 H10 126.2 ?
Fe1 C10 H10 125.8 ?
C12 C11 C10 108.1(2) ?
C12 C11 Fe1 69.68(13) ?
C10 C11 Fe1 69.75(13) ?
C12 C11 H11 126.0 ?
C10 C11 H11 126.0 ?
Fe1 C11 H11 126.2 ?
C11 C12 C13 108.0(2) ?
C11 C12 Fe1 69.84(14) ?
C13 C12 Fe1 69.99(13) ?
C11 C12 H12 126.0 ?
C13 C12 H12 126.0 ?
Fe1 C12 H12 125.7 ?
C14 C13 C12 107.8(2) ?
C14 C13 Fe1 69.73(13) ?
C12 C13 Fe1 69.54(14) ?
C14 C13 H13 126.1 ?
C12 C13 H13 126.1 ?
Fe1 C13 H13 126.2 ?
C13 C14 C10 108.5(2) ?
C13 C14 Fe1 70.06(14) ?
C10 C14 Fe1 69.79(14) ?
C13 C14 H14 125.7 ?
C10 C14 H14 125.7 ?
Fe1 C14 H14 126.0 ?

loop_
_geom_bond_atom_site_label_1
_geom_bond_atom_site_label_2
_geom_bond_site_symmetry_2
_geom_bond_distance
_geom_bond_publ_flag
Fe1 C1 . 2.032(2) y
Fe1 C2 . 2.043(2) y
Fe1 C3 . 2.058(2) y
Fe1 C4 . 2.051(2) y
Fe1 C5 . 2.036(2) y
Fe1 C10 . 2.045(2) y
Fe1 C11 . 2.046(2) y
Fe1 C12 . 2.043(2) y
Fe1 C13 . 2.049(2) y
Fe1 C14 . 2.045(2) y
O1 C6 . 1.224(3) y
O2 C9 . 1.274(3) y
O2 H2O . 0.8400 ?
O3 C9 . 1.271(3) y
O3 H3O . 0.8400 ?
C1 C2 . 1.435(3) ?
C1 C5 . 1.440(3) ?
C1 C6 . 1.472(3) ?
C2 C3 . 1.416(3) ?
C2 H2 . 0.9500 ?
C3 C4 . 1.425(3) ?
C3 H3 . 0.9500 ?
C4 C5 . 1.421(3) ?
C4 H4 . 0.9500 ?
C5 H5 . 0.9500 ?
C6 C7 . 1.511(3) ?
C7 C8 . 1.525(3) ?
C7 H7A . 0.9900 ?
C7 H7B . 0.9900 ?
C8 C9 . 1.498(3) ?
C8 H8A . 0.9900 ?
C8 H8B . 0.9900 ?
C10 C14 . 1.414(3) ?
C10 C11 . 1.415(4) ?
C10 H10 . 0.9500 ?
C11 C12 . 1.414(4) ?
C11 H11 . 0.9500 ?
C12 C13 . 1.416(3) ?
C12 H12 . 0.9500 ?
C13 C14 . 1.408(3) ?
C13 H13 . 0.9500 ?
C14 H14 . 0.9500 ?

loop_
_geom_hbond_atom_site_label_D
_geom_hbond_atom_site_label_H
_geom_hbond_atom_site_label_A
_geom_hbond_site_symmetry_A
_geom_hbond_distance_DH
_geom_hbond_distance_HA
_geom_hbond_distance_DA
_geom_hbond_angle_DHA
O2 H2O O2 3_565 0.84 1.84 2.667(3) 169
O3 H3O O3 3_566 0.84 1.83 2.655(3) 166
C10 H10 O3 . 0.95 2.51 3.443(3) 168
C13 H13 O1 1_656 0.95 2.54 3.326(3) 140

loop_
_geom_torsion_atom_site_label_1
_geom_torsion_atom_site_label_2
_geom_torsion_atom_site_label_3
_geom_torsion_atom_site_label_4
_geom_torsion
_geom_torsion_publ_flag
C5 Fe1 C1 C2 118.31(19) ?
C12 Fe1 C1 C2 -48.0(3) ?
C14 Fe1 C1 C2 -162.65(13) ?
C10 Fe1 C1 C2 -121.23(14) ?
C11 Fe1 C1 C2 -79.65(16) ?
C13 Fe1 C1 C2 165.9(2) ?
C4 Fe1 C1 C2 80.73(14) ?
C3 Fe1 C1 C2 37.11(13) ?
C2 Fe1 C1 C5 -118.31(19) ?
C12 Fe1 C1 C5 -166.3(2) ?
C14 Fe1 C1 C5 79.04(16) ?
C10 Fe1 C1 C5 120.47(14) ?
C11 Fe1 C1 C5 162.04(14) ?
C13 Fe1 C1 C5 47.6(3) ?
C4 Fe1 C1 C5 -37.57(13) ?
C3 Fe1 C1 C5 -81.20(14) ?
C5 Fe1 C1 C6 -122.2(2) ?
C2 Fe1 C1 C6 119.5(2) ?
C12 Fe1 C1 C6 71.5(3) ?
C14 Fe1 C1 C6 -43.1(2) ?
C10 Fe1 C1 C6 -1.7(2) ?
C11 Fe1 C1 C6 39.9(2) ?
C13 Fe1 C1 C6 -74.6(3) ?
C4 Fe1 C1 C6 -159.8(2) ?
C3 Fe1 C1 C6 156.6(2) ?
C5 C1 C2 C3 0.1(2) ?
C6 C1 C2 C3 -172.0(2) ?
Fe1 C1 C2 C3 -59.52(16) ?
C5 C1 C2 Fe1 59.64(15) ?
C6 C1 C2 Fe1 -112.5(2) ?
C1 Fe1 C2 C3 119.74(19) ?
C5 Fe1 C2 C3 81.14(14) ?
C12 Fe1 C2 C3 -78.98(16) ?
C14 Fe1 C2 C3 165.3(2) ?
C10 Fe1 C2 C3 -162.68(14) ?
C11 Fe1 C2 C3 -120.88(15) ?
C13 Fe1 C2 C3 -46.3(3) ?
C4 Fe1 C2 C3 37.33(14) ?
C5 Fe1 C2 C1 -38.61(13) ?
C12 Fe1 C2 C1 161.28(13) ?
C14 Fe1 C2 C1 45.5(3) ?
C10 Fe1 C2 C1 77.57(16) ?
C11 Fe1 C2 C1 119.37(14) ?
C13 Fe1 C2 C1 -166.1(2) ?
C4 Fe1 C2 C1 -82.41(14) ?
C3 Fe1 C2 C1 -119.74(19) ?
C1 C2 C3 C4 0.0(3) ?
Fe1 C2 C3 C4 -58.67(16) ?
C1 C2 C3 Fe1 58.64(15) ?
C1 Fe1 C3 C2 -37.85(13) ?
C5 Fe1 C3 C2 -82.50(14) ?
C12 Fe1 C3 C2 119.78(14) ?
C14 Fe1 C3 C2 -165.6(2) ?
C10 Fe1 C3 C2 44.4(3) ?
C11 Fe1 C3 C2 77.86(17) ?
C13 Fe1 C3 C2 161.70(13) ?
C4 Fe1 C3 C2 -119.9(2) ?
C1 Fe1 C3 C4 82.07(15) ?
C5 Fe1 C3 C4 37.42(14) ?
C2 Fe1 C3 C4 119.9(2) ?
C12 Fe1 C3 C4 -120.31(15) ?
C14 Fe1 C3 C4 -45.7(3) ?
C10 Fe1 C3 C4 164.3(2) ?
C11 Fe1 C3 C4 -162.23(15) ?
C13 Fe1 C3 C4 -78.38(17) ?
C2 C3 C4 C5 -0.1(3) ?
Fe1 C3 C4 C5 -58.62(16) ?
C2 C3 C4 Fe1 58.55(16) ?
C1 Fe1 C4 C5 38.26(13) ?
C2 Fe1 C4 C5 82.65(15) ?
C12 Fe1 C4 C5 -161.54(14) ?
C14 Fe1 C4 C5 -78.06(17) ?
C10 Fe1 C4 C5 -44.7(3) ?
C11 Fe1 C4 C5 165.6(2) ?
C13 Fe1 C4 C5 -119.65(14) ?
C3 Fe1 C4 C5 119.8(2) ?
C1 Fe1 C4 C3 -81.56(15) ?
C5 Fe1 C4 C3 -119.8(2) ?
C2 Fe1 C4 C3 -37.17(14) ?
C12 Fe1 C4 C3 78.65(17) ?
C14 Fe1 C4 C3 162.13(14) ?
C10 Fe1 C4 C3 -164.5(2) ?
C11 Fe1 C4 C3 45.8(3) ?
C13 Fe1 C4 C3 120.54(15) ?
C3 C4 C5 C1 0.2(3) ?
Fe1 C4 C5 C1 -59.03(15) ?
C3 C4 C5 Fe1 59.18(16) ?
C2 C1 C5 C4 -0.2(2) ?
C6 C1 C5 C4 171.7(2) ?
Fe1 C1 C5 C4 59.72(15) ?
C2 C1 C5 Fe1 -59.89(15) ?
C6 C1 C5 Fe1 112.0(2) ?
C1 Fe1 C5 C4 -119.16(19) ?
C2 Fe1 C5 C4 -80.77(15) ?
C12 Fe1 C5 C4 47.1(3) ?
C14 Fe1 C5 C4 120.72(15) ?
C10 Fe1 C5 C4 162.48(14) ?
C11 Fe1 C5 C4 -165.7(2) ?
C13 Fe1 C5 C4 79.21(16) ?
C3 Fe1 C5 C4 -37.32(14) ?
C2 Fe1 C5 C1 38.39(13) ?
C12 Fe1 C5 C1 166.2(2) ?
C14 Fe1 C5 C1 -120.12(14) ?
C10 Fe1 C5 C1 -78.36(16) ?
C11 Fe1 C5 C1 -46.5(3) ?
C13 Fe1 C5 C1 -161.63(14) ?
C4 Fe1 C5 C1 119.16(19) ?
C3 Fe1 C5 C1 81.84(14) ?
C2 C1 C6 O1 -11.9(3) y
C5 C1 C6 O1 177.5(2) ?
Fe1 C1 C6 O1 -96.8(2) ?
C2 C1 C6 C7 167.0(2) ?
C5 C1 C6 C7 -3.6(3) ?
Fe1 C1 C6 C7 82.1(2) ?
O1 C6 C7 C8 -3.9(3) ?
C1 C6 C7 C8 177.24(18) ?
C6 C7 C8 C9 62.3(3) y
C7 C8 C9 O3 27.9(3) ?
C7 C8 C9 O2 -155.7(2) y
C1 Fe1 C10 C14 -121.01(15) ?
C5 Fe1 C10 C14 -78.31(17) ?
C2 Fe1 C10 C14 -163.31(14) ?
C12 Fe1 C10 C14 81.03(16) ?
C11 Fe1 C10 C14 118.6(2) ?
C13 Fe1 C10 C14 37.25(14) ?
C4 Fe1 C10 C14 -45.3(3) ?
C3 Fe1 C10 C14 163.9(2) ?
C1 Fe1 C10 C11 120.35(15) ?
C5 Fe1 C10 C11 163.05(14) ?
C2 Fe1 C10 C11 78.06(17) ?
C12 Fe1 C10 C11 -37.60(15) ?
C14 Fe1 C10 C11 -118.6(2) ?
C13 Fe1 C10 C11 -81.38(16) ?
C4 Fe1 C10 C11 -163.9(2) ?
C3 Fe1 C10 C11 45.3(3) ?
C14 C10 C11 C12 -0.4(3) ?
Fe1 C10 C11 C12 59.36(17) ?
C14 C10 C11 Fe1 -59.77(16) ?
C1 Fe1 C11 C12 162.89(14) ?
C5 Fe1 C11 C12 -162.4(2) ?
C2 Fe1 C11 C12 120.02(15) ?
C14 Fe1 C11 C12 -81.34(16) ?
C10 Fe1 C11 C12 -119.3(2) ?
C13 Fe1 C11 C12 -37.78(15) ?
C4 Fe1 C11 C12 44.5(3) ?
C3 Fe1 C11 C12 78.35(17) ?
C1 Fe1 C11 C10 -77.84(17) ?
C5 Fe1 C11 C10 -43.2(3) ?
C2 Fe1 C11 C10 -120.71(15) ?
C12 Fe1 C11 C10 119.3(2) ?
C14 Fe1 C11 C10 37.93(14) ?
C13 Fe1 C11 C10 81.49(16) ?
C4 Fe1 C11 C10 163.8(2) ?
C3 Fe1 C11 C10 -162.38(14) ?
C10 C11 C12 C13 0.4(3) ?
Fe1 C11 C12 C13 59.84(16) ?
C10 C11 C12 Fe1 -59.41(16) ?
C1 Fe1 C12 C11 -43.1(3) ?
C5 Fe1 C12 C11 162.6(2) ?
C2 Fe1 C12 C11 -78.64(17) ?
C14 Fe1 C12 C11 81.39(16) ?
C10 Fe1 C12 C11 37.61(15) ?
C13 Fe1 C12 C11 118.9(2) ?
C4 Fe1 C12 C11 -162.66(14) ?
C3 Fe1 C12 C11 -120.58(15) ?
C1 Fe1 C12 C13 -162.0(2) ?
C5 Fe1 C12 C13 43.7(3) ?
C2 Fe1 C12 C13 162.42(14) ?
C14 Fe1 C12 C13 -37.55(15) ?
C10 Fe1 C12 C13 -81.33(16) ?
C11 Fe1 C12 C13 -118.9(2) ?
C4 Fe1 C12 C13 78.40(17) ?
C3 Fe1 C12 C13 120.48(15) ?
C11 C12 C13 C14 -0.3(3) ?
Fe1 C12 C13 C14 59.46(16) ?
C11 C12 C13 Fe1 -59.74(17) ?
C1 Fe1 C13 C14 42.7(3) ?
C5 Fe1 C13 C14 78.23(16) ?
C2 Fe1 C13 C14 -163.4(2) ?
C12 Fe1 C13 C14 -119.1(2) ?
C10 Fe1 C13 C14 -37.45(14) ?
C11 Fe1 C13 C14 -81.26(16) ?
C4 Fe1 C13 C14 120.51(15) ?
C3 Fe1 C13 C14 162.51(14) ?
C1 Fe1 C13 C12 161.8(2) ?
C5 Fe1 C13 C12 -162.72(14) ?
C2 Fe1 C13 C12 -44.4(3) ?
C14 Fe1 C13 C12 119.1(2) ?
C10 Fe1 C13 C12 81.60(16) ?
C11 Fe1 C13 C12 37.79(15) ?
C4 Fe1 C13 C12 -120.44(15) ?
C3 Fe1 C13 C12 -78.44(17) ?
C12 C13 C14 C10 0.0(3) ?
Fe1 C13 C14 C10 59.38(16) ?
C12 C13 C14 Fe1 -59.34(16) ?
C11 C10 C14 C13 0.2(3) ?
Fe1 C10 C14 C13 -59.54(17) ?
C11 C10 C14 Fe1 59.77(16) ?
C1 Fe1 C14 C13 -163.12(13) ?
C5 Fe1 C14 C13 -120.16(14) ?
C2 Fe1 C14 C13 162.8(2) ?
C12 Fe1 C14 C13 37.78(14) ?
C10 Fe1 C14 C13 119.6(2) ?
C11 Fe1 C14 C13 81.65(16) ?
C4 Fe1 C14 C13 -78.18(17) ?
C3 Fe1 C14 C13 -44.4(3) ?
C1 Fe1 C14 C10 77.26(17) ?
C5 Fe1 C14 C10 120.23(15) ?
C2 Fe1 C14 C10 43.2(3) ?
C12 Fe1 C14 C10 -81.83(16) ?
C11 Fe1 C14 C10 -37.97(15) ?
C13 Fe1 C14 C10 -119.6(2) ?
C4 Fe1 C14 C10 162.20(14) ?
C3 Fe1 C14 C10 -164.1(2) ?
